data_7001677
loop_
_publ_author_name
'Johnson, Andrew L.'
'Davidson, Matthew G.'
'P\'erez, Yolanda'
'Jones, Matthew D.'
'Merle, Nicolas'
'Raithby, Paul R.'
'Richards, Stephen P.'

_publ_section_title
;
 Synthesis and structure of aluminium amine-phenolate complexes
;
_journal_coden_ASTM DTARAF
_journal_issue 28
_journal_name_full 'Dalton Transactions'
_journal_page_first 5551
_journal_page_last 5558
_journal_paper_doi 10.1039/b904534a
_journal_year 2009
_chemical_formula_sum 'C40.5 H50 Al N O4'
_chemical_formula_weight 641.79
_chemical_name_common Alox
_space_group_IT_number 2
_symmetry_cell_setting triclinic
_symmetry_space_group_name_Hall '-P 1'
_symmetry_space_group_name_H-M 'P -1'
_atom_sites_solution_hydrogens geom
_atom_sites_solution_primary direct
_atom_sites_solution_secondary difmap
_audit_creation_method SHELXL-97
_cell_angle_alpha 76.594(1)
_cell_angle_beta 73.352(1)
_cell_angle_gamma 81.093(2)
_cell_formula_units_Z 4
_cell_length_a 13.5550(3)
_cell_length_b 16.0370(5)
_cell_length_c 17.7180(5)
_cell_measurement_reflns_used 19693
_cell_measurement_temperature 150(2)
_cell_measurement_theta_max 22.70
_cell_measurement_theta_min 3.52
_cell_volume 3573.38(17)
_computing_cell_refinement 'HKL Scalepack (Otwinowski & Minor 1997)'
_computing_data_collection 'Kappa CCD'
_computing_data_reduction 'Denzo and Scalepak (Otwinowski & Minor, 1997)'
_computing_molecular_graphics 'ORTEP 3 for Windows (Farrugia, 1997)'
_computing_publication_material 'SHELXL-97 (Sheldrick, 1997)'
_computing_structure_refinement 'SHELXL-97 (Sheldrick, 1997)'
_computing_structure_solution 'SHELXS-86 (Sheldrick, 1986)'
_diffrn_ambient_temperature 150(2)
_diffrn_measured_fraction_theta_full 0.936
_diffrn_measured_fraction_theta_max 0.936
_diffrn_measurement_device_type 'Bruker Kappa CCD Diffractometer'
_diffrn_measurement_method 'omega and phi scans'
_diffrn_radiation_monochromator graphite
_diffrn_radiation_source 'fine-focus sealed tube'
_diffrn_radiation_type MoK\a
_diffrn_radiation_wavelength 0.71073
_diffrn_reflns_av_R_equivalents 0.0425
_diffrn_reflns_av_sigmaI/netI 0.0639
_diffrn_reflns_limit_h_max 14
_diffrn_reflns_limit_h_min -14
_diffrn_reflns_limit_k_max 17
_diffrn_reflns_limit_k_min -17
_diffrn_reflns_limit_l_max 17
_diffrn_reflns_limit_l_min -19
_diffrn_reflns_number 18899
_diffrn_reflns_theta_full 22.70
_diffrn_reflns_theta_max 22.70
_diffrn_reflns_theta_min 7.86
_diffrn_standards_decay_% 0
_diffrn_standards_interval_count 0
_diffrn_standards_interval_time 0
_diffrn_standards_number 0
_exptl_absorpt_coefficient_mu 0.098
_exptl_absorpt_correction_T_max 0.9874
_exptl_absorpt_correction_T_min 0.9693
_exptl_absorpt_correction_type multi-scan
_exptl_absorpt_process_details 'SORTAV (Blessing, 1995)'
_exptl_crystal_colour Colourless
_exptl_crystal_density_diffrn 1.193
_exptl_crystal_density_method 'not measured'
_exptl_crystal_description Block
_exptl_crystal_F_000 1380
_exptl_crystal_size_max 0.32
_exptl_crystal_size_mid 0.28
_exptl_crystal_size_min 0.13
_refine_diff_density_max 1.091
_refine_diff_density_min -0.583
_refine_diff_density_rms 0.052
_refine_ls_extinction_method none
_refine_ls_goodness_of_fit_ref 1.031
_refine_ls_hydrogen_treatment mixed
_refine_ls_matrix_type full
_refine_ls_number_parameters 802
_refine_ls_number_reflns 8983
_refine_ls_number_restraints 0
_refine_ls_restrained_S_all 1.031
_refine_ls_R_factor_all 0.0870
_refine_ls_R_factor_gt 0.0650
_refine_ls_shift/su_max 0.001
_refine_ls_shift/su_mean 0.000
_refine_ls_structure_factor_coef Fsqd
_refine_ls_weighting_details 'calc w=1/[\s^2^(Fo^2^)+(0.0676P)^2^+5.5324P] where P=(Fo^2^+2Fc^2^)/3'
_refine_ls_weighting_scheme calc
_refine_ls_wR_factor_gt 0.1571
_refine_ls_wR_factor_ref 0.1749
_reflns_number_gt 6924
_reflns_number_total 8983
_reflns_threshold_expression >2sigma(I)
_cod_data_source_file B904534A.txt
_cod_data_source_block '[HOiPrAl(L1)]'
_cod_depositor_comments
;
The following automatic conversions were performed:
'_symmetry_cell_setting' value 'Triclinic' changed to 'triclinic'
according to '/home/saulius/struct/CIF-dictionaries/cif_core.dic'
dictionary named 'cif_core.dic' version 2.4.1 from
2010-06-29.

'_exptl_absorpt_correction_type' value 'Multi-scan' changed
to 'multi-scan' according to
'/home/saulius/struct/CIF-dictionaries/cif_core.dic' dictionary named
'cif_core.dic' version 2.4.1 from 2010-06-29.

Automatic conversion script
Id: cif_fix_enum 1527 2010-12-29 10:47:43Z saulius 
;
_cod_original_sg_symbol_H-M P-1
_cod_original_formula_sum 'C40.50 H50 Al N O4'
_cod_database_code 7001677

loop_
_symmetry_equiv_pos_as_xyz
'x, y, z'
'-x, -y, -z'

loop_
_atom_site_label
_atom_site_type_symbol
_atom_site_fract_x
_atom_site_fract_y
_atom_site_fract_z
_atom_site_U_iso_or_equiv
_atom_site_adp_type
_atom_site_occupancy
_atom_site_symmetry_multiplicity
_atom_site_calc_flag
_atom_site_refinement_flags
_atom_site_disorder_assembly
_atom_site_disorder_group
Al1 Al 0.21854(7) 0.22928(7) 0.88539(6) 0.0266(3) Uani 1 1 d . A .
Al2 Al 0.18952(7) 0.22255(6) 1.17874(6) 0.0258(3) Uani 1 1 d . . .
N1 N 0.1345(2) 0.26315(18) 0.80013(16) 0.0260(6) Uani 1 1 d . . .
N2 N 0.2413(2) 0.13488(18) 1.26921(17) 0.0275(7) Uani 1 1 d . . .
O1 O 0.10751(17) 0.25773(15) 0.96302(13) 0.0288(6) Uani 1 1 d . . .
O2 O 0.30574(18) 0.30640(16) 0.83108(14) 0.0340(6) Uani 1 1 d . . .
O3 O 0.24760(18) 0.12368(15) 0.86790(14) 0.0323(6) Uani 1 1 d . . .
O4 O 0.29559(19) 0.19996(17) 0.96496(17) 0.0317(6) Uani 1 1 d . . .
O5 O 0.20603(17) 0.14094(14) 1.12034(14) 0.0290(6) Uani 1 1 d . . .
O6 O 0.06895(17) 0.24552(15) 1.24498(13) 0.0307(6) Uani 1 1 d . . .
O7 O 0.28774(17) 0.28911(15) 1.16473(14) 0.0312(6) Uani 1 1 d . . .
O8 O 0.14870(18) 0.30145(15) 1.09019(16) 0.0297(6) Uani 1 1 d . . .
C1 C 0.0050(2) 0.2821(2) 0.9617(2) 0.0278(8) Uani 1 1 d . . .
C2 C -0.0741(3) 0.2609(2) 1.0315(2) 0.0305(8) Uani 1 1 d . . .
C3 C -0.1761(3) 0.2875(3) 1.0269(2) 0.0363(9) Uani 1 1 d . . .
H3 H -0.2306 0.2735 1.0740 0.044 Uiso 1 1 calc R . .
C4 C -0.2018(3) 0.3330(2) 0.9577(2) 0.0337(9) Uani 1 1 d . . .
C5 C -0.1214(3) 0.3515(2) 0.8895(2) 0.0316(8) Uani 1 1 d . . .
H5 H -0.1366 0.3821 0.8408 0.038 Uiso 1 1 calc R . .
C6 C -0.0186(3) 0.3263(2) 0.8906(2) 0.0267(8) Uani 1 1 d . . .
C7 C -0.0561(3) 0.2118(3) 1.1104(2) 0.0397(9) Uani 1 1 d . . .
H7A H 0.0161 0.1872 1.1022 0.059 Uiso 1 1 calc R . .
H7B H -0.1019 0.1655 1.1323 0.059 Uiso 1 1 calc R . .
H7C H -0.0708 0.2509 1.1483 0.059 Uiso 1 1 calc R . .
C8 C -0.3127(3) 0.3616(3) 0.9564(3) 0.0492(11) Uani 1 1 d . . .
H8A H -0.3373 0.4110 0.9828 0.074 Uiso 1 1 calc R . .
H8B H -0.3555 0.3142 0.9849 0.074 Uiso 1 1 calc R . .
H8C H -0.3173 0.3780 0.9006 0.074 Uiso 1 1 calc R . .
C9 C 0.0657(3) 0.3432(2) 0.8145(2) 0.0295(8) Uani 1 1 d . . .
H9A H 0.0346 0.3662 0.7687 0.035 Uiso 1 1 calc R . .
H9B H 0.1073 0.3872 0.8176 0.035 Uiso 1 1 calc R . .
C21 C 0.3159(3) 0.3630(2) 0.7604(2) 0.0323(9) Uani 1 1 d . . .
C22 C 0.3781(3) 0.4314(2) 0.7444(2) 0.0374(9) Uani 1 1 d . . .
C23 C 0.3872(3) 0.4892(3) 0.6722(2) 0.0419(10) Uani 1 1 d . . .
H23 H 0.4293 0.5349 0.6612 0.050 Uiso 1 1 calc R . .
C24 C 0.3383(3) 0.4841(2) 0.6148(2) 0.0392(9) Uani 1 1 d . . .
C25 C 0.2780(3) 0.4159(2) 0.6318(2) 0.0364(9) Uani 1 1 d . . .
H25 H 0.2432 0.4108 0.5938 0.044 Uiso 1 1 calc R . .
C26 C 0.2673(3) 0.3548(2) 0.7033(2) 0.0308(8) Uani 1 1 d . . .
C27 C 0.4324(3) 0.4382(3) 0.8052(3) 0.0528(12) Uani 1 1 d . . .
H27A H 0.4696 0.4900 0.7864 0.079 Uiso 1 1 calc R . .
H27B H 0.4817 0.3872 0.8123 0.079 Uiso 1 1 calc R . .
H27C H 0.3815 0.4417 0.8566 0.079 Uiso 1 1 calc R . .
C28 C 0.3493(3) 0.5499(3) 0.5372(3) 0.0513(11) Uani 1 1 d . . .
H28A H 0.3474 0.6074 0.5480 0.077 Uiso 1 1 calc R . .
H28B H 0.2924 0.5484 0.5139 0.077 Uiso 1 1 calc R . .
H28C H 0.4154 0.5365 0.4994 0.077 Uiso 1 1 calc R . .
C29 C 0.2070(3) 0.2794(2) 0.7179(2) 0.0293(8) Uani 1 1 d . . .
H29A H 0.2558 0.2274 0.7107 0.035 Uiso 1 1 calc R . .
H29B H 0.1668 0.2896 0.6774 0.035 Uiso 1 1 calc R . .
C31 C 0.2175(3) 0.0780(2) 0.8242(2) 0.0292(8) Uani 1 1 d . . .
C32 C 0.2708(3) -0.0023(2) 0.8131(2) 0.0335(9) Uani 1 1 d . . .
C33 C 0.2400(3) -0.0480(2) 0.7679(2) 0.0369(9) Uani 1 1 d . . .
H33 H 0.2771 -0.1020 0.7598 0.044 Uiso 1 1 calc R . .
C34 C 0.1574(3) -0.0188(2) 0.7337(2) 0.0343(9) Uani 1 1 d . . .
C35 C 0.1051(3) 0.0605(2) 0.7464(2) 0.0313(8) Uani 1 1 d . . .
H35 H 0.0481 0.0821 0.7241 0.038 Uiso 1 1 calc R . .
C36 C 0.1340(3) 0.1092(2) 0.7909(2) 0.0271(8) Uani 1 1 d . . .
C37 C 0.3585(3) -0.0387(3) 0.8518(3) 0.0452(10) Uani 1 1 d . . .
H37A H 0.3888 -0.0937 0.8361 0.068 Uiso 1 1 calc R . .
H37B H 0.3320 -0.0478 0.9104 0.068 Uiso 1 1 calc R . .
H37C H 0.4116 0.0019 0.8341 0.068 Uiso 1 1 calc R . .
C38 C 0.1240(3) -0.0715(3) 0.6867(3) 0.0471(10) Uani 1 1 d . . .
H38A H 0.0633 -0.1004 0.7207 0.071 Uiso 1 1 calc R . .
H38B H 0.1805 -0.1147 0.6695 0.071 Uiso 1 1 calc R . .
H38C H 0.1066 -0.0336 0.6394 0.071 Uiso 1 1 calc R . .
C39 C 0.0714(3) 0.1924(2) 0.8058(2) 0.0288(8) Uani 1 1 d . . .
H39A H 0.0296 0.2114 0.7663 0.035 Uiso 1 1 calc R . .
H39B H 0.0230 0.1819 0.8600 0.035 Uiso 1 1 calc R . .
C41 C 0.4096(11) 0.1767(10) 0.9426(10) 0.044(5) Uani 0.70 1 d P A 1
H41 H 0.4356 0.1850 0.8828 0.053 Uiso 0.70 1 calc PR A 1
C42 C 0.4333(5) 0.0859(5) 0.9791(4) 0.0527(17) Uani 0.70 1 d P A 1
H42A H 0.5062 0.0678 0.9565 0.079 Uiso 0.70 1 calc PR A 1
H42B H 0.3896 0.0497 0.9677 0.079 Uiso 0.70 1 calc PR A 1
H42C H 0.4199 0.0800 1.0374 0.079 Uiso 0.70 1 calc PR A 1
C43 C 0.4558(5) 0.2397(6) 0.9726(5) 0.0565(19) Uani 0.70 1 d P A 1
H43A H 0.4389 0.2987 0.9457 0.085 Uiso 0.70 1 calc PR A 1
H43B H 0.5311 0.2268 0.9607 0.085 Uiso 0.70 1 calc PR A 1
H43C H 0.4270 0.2341 1.0308 0.085 Uiso 0.70 1 calc PR A 1
C41' C 0.405(3) 0.200(2) 0.9555(18) 0.036(11) Uani 0.30 1 d P A 2
H41' H 0.4211 0.2603 0.9313 0.044 Uiso 0.30 1 calc PR A 2
C42' C 0.4647(13) 0.1458(12) 0.8913(11) 0.058(4) Uani 0.30 1 d P A 2
H42D H 0.4547 0.0848 0.9129 0.087 Uiso 0.30 1 calc PR A 2
H42E H 0.5385 0.1536 0.8772 0.087 Uiso 0.30 1 calc PR A 2
H42F H 0.4388 0.1651 0.8432 0.087 Uiso 0.30 1 calc PR A 2
C43' C 0.4436(10) 0.1756(11) 1.0279(9) 0.045(3) Uani 0.30 1 d P A 2
H43D H 0.4251 0.1179 1.0567 0.067 Uiso 0.30 1 calc PR A 2
H43E H 0.4127 0.2171 1.0630 0.067 Uiso 0.30 1 calc PR A 2
H43F H 0.5191 0.1759 1.0122 0.067 Uiso 0.30 1 calc PR A 2
C51 C 0.2212(3) 0.0519(2) 1.1413(2) 0.0295(8) Uani 1 1 d . . .
C52 C 0.1792(3) -0.0007(2) 1.1075(2) 0.0325(8) Uani 1 1 d . . .
C53 C 0.1996(3) -0.0895(3) 1.1302(2) 0.0403(10) Uani 1 1 d . . .
H53 H 0.1726 -0.1255 1.1069 0.048 Uiso 1 1 calc R . .
C54 C 0.2563(3) -0.1282(2) 1.1843(3) 0.0428(10) Uani 1 1 d . . .
C55 C 0.2964(3) -0.0743(2) 1.2171(2) 0.0394(9) Uani 1 1 d . . .
H55 H 0.3354 -0.0989 1.2549 0.047 Uiso 1 1 calc R . .
C56 C 0.2804(3) 0.0149(2) 1.1955(2) 0.0308(8) Uani 1 1 d . . .
C57 C 0.1122(3) 0.0339(3) 1.0504(2) 0.0406(9) Uani 1 1 d . . .
H57A H 0.1309 0.0006 1.0075 0.061 Uiso 1 1 calc R . .
H57B H 0.1228 0.0945 1.0268 0.061 Uiso 1 1 calc R . .
H57C H 0.0394 0.0290 1.0796 0.061 Uiso 1 1 calc R . .
C58 C 0.2729(4) -0.2251(3) 1.2084(3) 0.0615(13) Uani 1 1 d . . .
H58A H 0.2430 -0.2519 1.1767 0.092 Uiso 1 1 calc R . .
H58B H 0.2393 -0.2432 1.2656 0.092 Uiso 1 1 calc R . .
H58C H 0.3472 -0.2431 1.1983 0.092 Uiso 1 1 calc R . .
C59 C 0.3230(3) 0.0710(2) 1.2329(2) 0.0321(8) Uani 1 1 d . . .
H59A H 0.3783 0.1020 1.1915 0.039 Uiso 1 1 calc R . .
H59B H 0.3540 0.0345 1.2751 0.039 Uiso 1 1 calc R . .
C61 C 0.0279(3) 0.2201(2) 1.3254(2) 0.0303(8) Uani 1 1 d . . .
C62 C -0.0579(3) 0.2694(3) 1.3639(2) 0.0365(9) Uani 1 1 d . . .
C63 C -0.0987(3) 0.2441(3) 1.4461(2) 0.0399(9) Uani 1 1 d . . .
H63 H -0.1559 0.2786 1.4723 0.048 Uiso 1 1 calc R . .
C64 C -0.0596(3) 0.1705(3) 1.4918(2) 0.0391(9) Uani 1 1 d . . .
C65 C 0.0234(3) 0.1217(3) 1.4515(2) 0.0353(9) Uani 1 1 d . . .
H65 H 0.0508 0.0704 1.4810 0.042 Uiso 1 1 calc R . .
C66 C 0.0685(3) 0.1453(2) 1.3691(2) 0.0287(8) Uani 1 1 d . . .
C67 C -0.1056(3) 0.3469(3) 1.3153(3) 0.0520(11) Uani 1 1 d . . .
H67A H -0.1354 0.3281 1.2785 0.078 Uiso 1 1 calc R . .
H67B H -0.0523 0.3855 1.2843 0.078 Uiso 1 1 calc R . .
H67C H -0.1601 0.3775 1.3515 0.078 Uiso 1 1 calc R . .
C68 C -0.1033(3) 0.1461(3) 1.5816(2) 0.0515(11) Uani 1 1 d . . .
H68A H -0.0684 0.0908 1.6022 0.077 Uiso 1 1 calc R . .
H68B H -0.1776 0.1409 1.5938 0.077 Uiso 1 1 calc R . .
H68C H -0.0923 0.1906 1.6072 0.077 Uiso 1 1 calc R . .
C69 C 0.1542(3) 0.0881(2) 1.3274(2) 0.0318(8) Uani 1 1 d . . .
H69A H 0.1258 0.0560 1.2982 0.038 Uiso 1 1 calc R . .
H69B H 0.1818 0.0454 1.3683 0.038 Uiso 1 1 calc R . .
C71 C 0.3716(3) 0.2831(2) 1.1942(2) 0.0292(8) Uani 1 1 d . . .
C72 C 0.4493(3) 0.3380(2) 1.1535(2) 0.0309(8) Uani 1 1 d . . .
C73 C 0.5351(3) 0.3303(2) 1.1838(2) 0.0338(9) Uani 1 1 d . . .
H73 H 0.5884 0.3670 1.1560 0.041 Uiso 1 1 calc R . .
C74 C 0.5464(3) 0.2716(2) 1.2526(2) 0.0318(8) Uani 1 1 d . . .
C75 C 0.4659(3) 0.2205(2) 1.2934(2) 0.0322(8) Uani 1 1 d . . .
H75 H 0.4710 0.1803 1.3412 0.039 Uiso 1 1 calc R . .
C76 C 0.3778(3) 0.2267(2) 1.2658(2) 0.0294(8) Uani 1 1 d . . .
C77 C 0.4358(3) 0.4069(3) 1.0829(2) 0.0425(10) Uani 1 1 d . . .
H77A H 0.4469 0.3809 1.0358 0.064 Uiso 1 1 calc R . .
H77B H 0.4861 0.4490 1.0714 0.064 Uiso 1 1 calc R . .
H77C H 0.3656 0.4359 1.0951 0.064 Uiso 1 1 calc R . .
C78 C 0.6405(3) 0.2673(3) 1.2838(3) 0.0410(10) Uani 1 1 d . . .
H78A H 0.7031 0.2543 1.2425 0.061 Uiso 1 1 calc R . .
H78B H 0.6357 0.2219 1.3321 0.061 Uiso 1 1 calc R . .
H78C H 0.6434 0.3228 1.2969 0.061 Uiso 1 1 calc R . .
C79 C 0.2856(3) 0.1799(2) 1.3158(2) 0.0308(8) Uani 1 1 d . . .
H79A H 0.3059 0.1369 1.3600 0.037 Uiso 1 1 calc R . .
H79B H 0.2311 0.2217 1.3403 0.037 Uiso 1 1 calc R . .
C81 C 0.1354(3) 0.3954(2) 1.0792(2) 0.0326(8) Uani 1 1 d . . .
H81 H 0.1620 0.4119 1.1203 0.039 Uiso 1 1 calc R . .
C82 C 0.1991(3) 0.4340(3) 0.9974(2) 0.0431(10) Uani 1 1 d . . .
H82A H 0.2710 0.4087 0.9906 0.065 Uiso 1 1 calc R . .
H82B H 0.1964 0.4964 0.9924 0.065 Uiso 1 1 calc R . .
H82C H 0.1715 0.4220 0.9560 0.065 Uiso 1 1 calc R . .
C83 C 0.0222(3) 0.4273(3) 1.0932(2) 0.0429(10) Uani 1 1 d . . .
H83A H -0.0046 0.4151 1.0514 0.064 Uiso 1 1 calc R . .
H83B H 0.0137 0.4895 1.0911 0.064 Uiso 1 1 calc R . .
H83C H -0.0160 0.3979 1.1460 0.064 Uiso 1 1 calc R . .
C101 C -0.2836(3) 0.5191(3) 0.7240(3) 0.117(2) Uiso 1 1 d G B 1
H101 H -0.3453 0.5433 0.7562 0.140 Uiso 1 1 calc R B 1
C102 C -0.1892(4) 0.5486(3) 0.7159(3) 0.104(2) Uiso 1 1 d G B 1
H102 H -0.1863 0.5929 0.7425 0.125 Uiso 1 1 calc R B 1
C103 C -0.0990(3) 0.5132(3) 0.6689(3) 0.108(2) Uiso 1 1 d G B 1
H103 H -0.0344 0.5333 0.6633 0.130 Uiso 1 1 calc R B 1
C104 C -0.1032(3) 0.4484(3) 0.6300(3) 0.0893(18) Uiso 1 1 d G B 1
C105 C -0.1976(3) 0.4189(3) 0.6381(3) 0.0909(18) Uiso 1 1 d G B 1
H105 H -0.2005 0.3746 0.6115 0.109 Uiso 1 1 calc R B 1
C106 C -0.2878(3) 0.4543(3) 0.6851(3) 0.114(2) Uiso 1 1 d G B 1
H106 H -0.3523 0.4341 0.6907 0.137 Uiso 1 1 calc R B 1
C107 C -0.0094(8) 0.4062(7) 0.5823(7) 0.149(3) Uiso 1 1 d . B 1
H10A H 0.0473 0.4430 0.5673 0.224 Uiso 1 1 calc R B 1
H10B H -0.0230 0.3967 0.5337 0.224 Uiso 1 1 calc R B 1
H10C H 0.0099 0.3507 0.6144 0.224 Uiso 1 1 calc R B 1
C301 C 0.33472(16) 0.28747(15) 0.47769(15) 0.0424(10) Uani 1 1 d G C 1
C302 C 0.23593(19) 0.31252(13) 0.46711(16) 0.0454(10) Uani 1 1 d G C 1
H302 H 0.2211 0.3677 0.4366 0.055 Uiso 1 1 calc R C 1
C303 C 0.15887(15) 0.25678(17) 0.50124(17) 0.0489(11) Uani 1 1 d G C 1
H303 H 0.0914 0.2739 0.4940 0.059 Uiso 1 1 calc R C 1
C304 C 0.18061(17) 0.17601(16) 0.54595(16) 0.0473(11) Uani 1 1 d G C 1
H304 H 0.1279 0.1379 0.5693 0.057 Uiso 1 1 calc R C 1
C305 C 0.27940(19) 0.15096(14) 0.55653(16) 0.0484(11) Uani 1 1 d G C 1
H305 H 0.2943 0.0958 0.5871 0.058 Uiso 1 1 calc R C 1
C306 C 0.35646(15) 0.20670(17) 0.52240(16) 0.0466(10) Uani 1 1 d G C 1
H306 H 0.4240 0.1896 0.5296 0.056 Uiso 1 1 calc R C 1
C307 C 0.4185(4) 0.3477(3) 0.4417(3) 0.0591(12) Uani 1 1 d . C 1
H30A H 0.4212 0.3704 0.3849 0.089 Uiso 1 1 calc R C 1
H30B H 0.4852 0.3164 0.4463 0.089 Uiso 1 1 calc R C 1
H30C H 0.4035 0.3954 0.4704 0.089 Uiso 1 1 calc R C 1
C401 C 0.5578(2) 1.17640(19) 0.61967(19) 0.0637(14) Uani 1 1 d G D 1
C402 C 0.6314(2) 1.1615(2) 0.55003(18) 0.0622(13) Uani 1 1 d G D 1
H402 H 0.6773 1.2037 0.5201 0.075 Uiso 1 1 calc R D 1
C403 C 0.6377(2) 1.0849(3) 0.52423(17) 0.0835(18) Uani 1 1 d G D 1
H403 H 0.6880 1.0747 0.4766 0.100 Uiso 1 1 calc R D 1
C404 C 0.5705(3) 1.0231(2) 0.5681(2) 0.0764(16) Uani 1 1 d G D 1
H404 H 0.5748 0.9707 0.5505 0.092 Uiso 1 1 calc R D 1
C405 C 0.4969(2) 1.0380(2) 0.6377(2) 0.0675(14) Uani 1 1 d G D 1
H405 H 0.4509 0.9958 0.6677 0.081 Uiso 1 1 calc R D 1
C406 C 0.4906(2) 1.1146(2) 0.66353(16) 0.0631(14) Uani 1 1 d G D 1
H406 H 0.4403 1.1248 0.7111 0.076 Uiso 1 1 calc R D 1
C407 C 0.5467(5) 1.2584(4) 0.6461(4) 0.094(2) Uani 1 1 d . D 1
H40A H 0.6143 1.2810 0.6306 0.141 Uiso 1 1 calc R D 1
H40B H 0.5195 1.2491 0.7046 0.141 Uiso 1 1 calc R D 1
H40C H 0.4988 1.2998 0.6206 0.141 Uiso 1 1 calc R D 1
H4 H 0.269(3) 0.176(3) 1.015(3) 0.047(13) Uiso 1 1 d . E 1
H8 H 0.133(3) 0.289(3) 1.053(3) 0.033(11) Uiso 1 1 d . F 1

loop_
_atom_site_aniso_label
_atom_site_aniso_U_11
_atom_site_aniso_U_22
_atom_site_aniso_U_33
_atom_site_aniso_U_23
_atom_site_aniso_U_13
_atom_site_aniso_U_12
Al1 0.0260(6) 0.0308(6) 0.0241(6) -0.0071(4) -0.0050(4) -0.0062(4)
Al2 0.0277(6) 0.0260(6) 0.0238(6) -0.0042(4) -0.0085(4) -0.0006(4)
N1 0.0277(15) 0.0268(16) 0.0222(15) -0.0043(12) -0.0027(12) -0.0065(12)
N2 0.0283(15) 0.0251(16) 0.0303(16) -0.0059(13) -0.0089(12) -0.0029(12)
O1 0.0262(13) 0.0358(14) 0.0250(13) -0.0067(11) -0.0069(10) -0.0033(10)
O2 0.0337(14) 0.0410(15) 0.0284(14) -0.0057(12) -0.0062(11) -0.0125(11)
O3 0.0335(13) 0.0336(14) 0.0342(14) -0.0108(11) -0.0131(11) -0.0020(11)
O4 0.0234(15) 0.0450(16) 0.0264(16) -0.0100(13) -0.0041(11) -0.0027(11)
O5 0.0339(13) 0.0261(14) 0.0287(13) -0.0048(10) -0.0125(10) -0.0001(10)
O6 0.0312(13) 0.0360(14) 0.0225(13) -0.0049(11) -0.0057(10) 0.0003(10)
O7 0.0317(13) 0.0301(14) 0.0313(14) -0.0002(11) -0.0122(11) -0.0032(10)
O8 0.0384(14) 0.0265(14) 0.0264(14) -0.0054(11) -0.0144(12) 0.0018(10)
C1 0.0229(18) 0.031(2) 0.032(2) -0.0109(16) -0.0073(15) -0.0012(15)
C2 0.029(2) 0.033(2) 0.028(2) -0.0048(16) -0.0067(16) -0.0030(15)
C3 0.029(2) 0.045(2) 0.034(2) -0.0109(18) -0.0028(16) -0.0053(17)
C4 0.028(2) 0.038(2) 0.036(2) -0.0109(18) -0.0081(17) -0.0007(16)
C5 0.037(2) 0.027(2) 0.032(2) -0.0073(16) -0.0135(17) 0.0022(16)
C6 0.0290(19) 0.0244(19) 0.0268(19) -0.0062(15) -0.0071(15) -0.0020(14)
C7 0.033(2) 0.053(3) 0.029(2) -0.0039(18) -0.0021(16) -0.0097(18)
C8 0.032(2) 0.062(3) 0.051(3) -0.009(2) -0.0122(19) 0.0045(19)
C9 0.0331(19) 0.028(2) 0.0262(19) -0.0031(15) -0.0074(15) -0.0029(15)
C21 0.031(2) 0.033(2) 0.030(2) -0.0100(17) 0.0009(16) -0.0062(16)
C22 0.033(2) 0.038(2) 0.038(2) -0.0143(19) 0.0053(17) -0.0100(17)
C23 0.041(2) 0.033(2) 0.044(3) -0.0101(19) 0.0082(19) -0.0127(17)
C24 0.038(2) 0.031(2) 0.037(2) -0.0044(17) 0.0063(18) -0.0030(17)
C25 0.035(2) 0.035(2) 0.032(2) -0.0074(18) 0.0018(16) -0.0020(17)
C26 0.0306(19) 0.030(2) 0.027(2) -0.0065(16) 0.0013(15) -0.0055(15)
C27 0.054(3) 0.058(3) 0.050(3) -0.018(2) -0.001(2) -0.031(2)
C28 0.050(3) 0.039(2) 0.050(3) 0.003(2) 0.003(2) -0.0075(19)
C29 0.0324(19) 0.033(2) 0.0219(19) -0.0071(16) -0.0037(15) -0.0057(15)
C31 0.033(2) 0.031(2) 0.0254(19) -0.0065(16) -0.0063(15) -0.0094(16)
C32 0.035(2) 0.030(2) 0.036(2) -0.0062(17) -0.0088(16) -0.0069(16)
C33 0.041(2) 0.028(2) 0.041(2) -0.0075(17) -0.0076(18) -0.0069(17)
C34 0.042(2) 0.031(2) 0.031(2) -0.0064(17) -0.0069(17) -0.0126(17)
C35 0.034(2) 0.033(2) 0.027(2) -0.0019(16) -0.0084(16) -0.0102(16)
C36 0.0273(18) 0.029(2) 0.0239(19) -0.0034(15) -0.0030(15) -0.0091(15)
C37 0.048(2) 0.035(2) 0.059(3) -0.016(2) -0.024(2) 0.0057(18)
C38 0.058(3) 0.042(2) 0.051(3) -0.018(2) -0.020(2) -0.010(2)
C39 0.0280(19) 0.034(2) 0.0279(19) -0.0064(16) -0.0091(15) -0.0084(15)
C41 0.014(5) 0.087(11) 0.040(7) -0.043(6) -0.006(4) 0.011(5)
C42 0.041(3) 0.072(5) 0.052(4) -0.030(4) -0.022(3) 0.020(3)
C43 0.036(4) 0.090(6) 0.055(5) -0.025(5) -0.014(3) -0.017(4)
C41' 0.054(18) 0.034(13) 0.008(11) -0.005(12) 0.002(9) 0.016(11)
C42' 0.047(9) 0.086(12) 0.051(10) -0.030(10) -0.015(8) -0.004(8)
C43' 0.033(7) 0.059(10) 0.046(9) -0.021(8) -0.012(6) 0.005(7)
C51 0.0325(19) 0.025(2) 0.028(2) -0.0056(16) -0.0060(16) 0.0021(15)
C52 0.036(2) 0.032(2) 0.030(2) -0.0077(16) -0.0075(16) -0.0046(16)
C53 0.053(2) 0.035(2) 0.039(2) -0.0134(18) -0.0142(19) -0.0091(18)
C54 0.054(2) 0.029(2) 0.048(2) -0.0121(19) -0.016(2) 0.0010(18)
C55 0.048(2) 0.032(2) 0.040(2) -0.0082(18) -0.0200(19) 0.0066(17)
C56 0.033(2) 0.026(2) 0.033(2) -0.0066(16) -0.0100(16) 0.0010(15)
C57 0.050(2) 0.040(2) 0.038(2) -0.0077(18) -0.0180(19) -0.0109(18)
C58 0.090(4) 0.031(2) 0.073(3) -0.013(2) -0.037(3) 0.000(2)
C59 0.032(2) 0.029(2) 0.038(2) -0.0071(16) -0.0154(16) 0.0030(15)
C61 0.0307(19) 0.037(2) 0.025(2) -0.0065(17) -0.0075(15) -0.0089(16)
C62 0.029(2) 0.046(2) 0.033(2) -0.0096(18) -0.0063(17) -0.0028(17)
C63 0.032(2) 0.051(3) 0.033(2) -0.0114(19) -0.0010(17) -0.0050(18)
C64 0.037(2) 0.052(3) 0.029(2) -0.0064(19) -0.0044(17) -0.0164(19)
C65 0.039(2) 0.038(2) 0.032(2) -0.0015(17) -0.0130(17) -0.0153(17)
C66 0.0307(19) 0.031(2) 0.028(2) -0.0047(16) -0.0103(16) -0.0088(15)
C67 0.041(2) 0.065(3) 0.037(2) -0.010(2) -0.0024(19) 0.017(2)
C68 0.051(3) 0.066(3) 0.031(2) -0.002(2) -0.0014(19) -0.017(2)
C69 0.037(2) 0.030(2) 0.030(2) -0.0004(16) -0.0126(16) -0.0071(16)
C71 0.0283(19) 0.029(2) 0.033(2) -0.0086(17) -0.0111(16) 0.0002(15)
C72 0.030(2) 0.029(2) 0.030(2) -0.0040(16) -0.0053(16) -0.0013(15)
C73 0.028(2) 0.031(2) 0.041(2) -0.0117(18) -0.0028(16) -0.0047(15)
C74 0.0264(19) 0.033(2) 0.041(2) -0.0177(18) -0.0087(16) -0.0014(16)
C75 0.037(2) 0.032(2) 0.030(2) -0.0080(16) -0.0129(16) 0.0007(16)
C76 0.031(2) 0.0270(19) 0.032(2) -0.0100(16) -0.0088(16) -0.0004(15)
C77 0.035(2) 0.042(2) 0.043(2) 0.0038(19) -0.0067(18) -0.0081(18)
C78 0.035(2) 0.039(2) 0.055(3) -0.0158(19) -0.0173(19) -0.0010(17)
C79 0.036(2) 0.033(2) 0.0265(19) -0.0037(16) -0.0141(16) -0.0037(16)
C81 0.043(2) 0.025(2) 0.031(2) -0.0058(16) -0.0157(17) 0.0031(16)
C82 0.051(2) 0.036(2) 0.040(2) -0.0030(18) -0.0130(19) -0.0024(18)
C83 0.046(2) 0.038(2) 0.039(2) -0.0057(19) -0.0115(18) 0.0099(18)
C301 0.046(2) 0.054(3) 0.031(2) -0.013(2) -0.0068(18) -0.013(2)
C302 0.054(3) 0.046(3) 0.040(2) -0.008(2) -0.017(2) -0.009(2)
C303 0.046(2) 0.061(3) 0.048(3) -0.011(2) -0.022(2) -0.013(2)
C304 0.053(3) 0.058(3) 0.036(2) -0.006(2) -0.0106(19) -0.023(2)
C305 0.057(3) 0.054(3) 0.034(2) -0.006(2) -0.014(2) -0.007(2)
C306 0.040(2) 0.062(3) 0.039(2) -0.008(2) -0.0119(19) -0.010(2)
C307 0.060(3) 0.064(3) 0.055(3) -0.020(2) -0.004(2) -0.024(2)
C401 0.055(3) 0.077(4) 0.062(3) -0.010(3) -0.030(3) 0.007(3)
C402 0.039(3) 0.080(4) 0.058(3) 0.004(3) -0.012(2) -0.005(2)
C403 0.062(3) 0.112(5) 0.064(4) -0.004(4) -0.017(3) 0.007(3)
C404 0.086(4) 0.070(4) 0.079(4) -0.008(3) -0.046(3) 0.009(3)
C405 0.058(3) 0.077(4) 0.060(3) 0.002(3) -0.021(3) 0.002(3)
C406 0.042(3) 0.081(4) 0.057(3) 0.024(3) -0.022(2) -0.017(2)
C407 0.103(5) 0.090(5) 0.109(5) -0.020(4) -0.068(4) 0.008(4)

loop_
_atom_type_symbol
_atom_type_description
_atom_type_scat_dispersion_real
_atom_type_scat_dispersion_imag
_atom_type_scat_source
C C 0.0033 0.0016 'International Tables Vol C Tables 4.2.6.8 and 6.1.1.4'
H H 0.0000 0.0000 'International Tables Vol C Tables 4.2.6.8 and 6.1.1.4'
Al Al 0.0645 0.0514 'International Tables Vol C Tables 4.2.6.8 and 6.1.1.4'
N N 0.0061 0.0033 'International Tables Vol C Tables 4.2.6.8 and 6.1.1.4'
O O 0.0106 0.0060 'International Tables Vol C Tables 4.2.6.8 and 6.1.1.4'

loop_
_geom_angle_atom_site_label_1
_geom_angle_atom_site_label_2
_geom_angle_atom_site_label_3
_geom_angle
_geom_angle_site_symmetry_1
_geom_angle_site_symmetry_3
_geom_angle_publ_flag
O3 Al1 O2 118.79(12) . . ?
O3 Al1 O1 121.43(12) . . ?
O2 Al1 O1 119.59(12) . . ?
O3 Al1 O4 89.75(11) . . ?
O2 Al1 O4 88.15(12) . . ?
O1 Al1 O4 87.70(11) . . ?
O3 Al1 N1 91.32(11) . . ?
O2 Al1 N1 91.44(11) . . ?
O1 Al1 N1 91.63(11) . . ?
O4 Al1 N1 178.92(12) . . ?
O6 Al2 O7 117.57(12) . . ?
O6 Al2 O5 120.41(12) . . ?
O7 Al2 O5 121.72(12) . . ?
O6 Al2 O8 91.08(11) . . ?
O7 Al2 O8 87.43(11) . . ?
O5 Al2 O8 86.12(11) . . ?
O6 Al2 N2 92.33(11) . . ?
O7 Al2 N2 91.53(11) . . ?
O5 Al2 N2 91.64(11) . . ?
O8 Al2 N2 176.54(12) . . ?
C39 N1 C9 110.1(3) . . ?
C39 N1 C29 108.7(3) . . ?
C9 N1 C29 109.7(3) . . ?
C39 N1 Al1 110.5(2) . . ?
C9 N1 Al1 108.4(2) . . ?
C29 N1 Al1 109.5(2) . . ?
C59 N2 C69 109.0(3) . . ?
C59 N2 C79 109.0(3) . . ?
C69 N2 C79 107.5(3) . . ?
C59 N2 Al2 109.6(2) . . ?
C69 N2 Al2 110.7(2) . . ?
C79 N2 Al2 111.0(2) . . ?
C1 O1 Al1 130.6(2) . . ?
C21 O2 Al1 134.3(2) . . ?
C31 O3 Al1 135.1(2) . . ?
C41' O4 C41 18.0(17) . . ?
C41' O4 Al1 129.8(12) . . ?
C41 O4 Al1 121.3(6) . . ?
C41' O4 H4 107(3) . . ?
C41 O4 H4 110(3) . . ?
Al1 O4 H4 123(3) . . ?
C51 O5 Al2 130.8(2) . . ?
C61 O6 Al2 133.8(2) . . ?
C71 O7 Al2 135.2(2) . . ?
C81 O8 Al2 125.9(2) . . ?
C81 O8 H8 108(3) . . ?
Al2 O8 H8 126(3) . . ?
O1 C1 C6 119.9(3) . . ?
O1 C1 C2 119.8(3) . . ?
C6 C1 C2 120.3(3) . . ?
C1 C2 C3 117.4(3) . . ?
C1 C2 C7 124.0(3) . . ?
C3 C2 C7 118.6(3) . . ?
C4 C3 C2 123.6(3) . . ?
C4 C3 H3 118.2 . . ?
C2 C3 H3 118.2 . . ?
C3 C4 C5 117.3(3) . . ?
C3 C4 C8 121.5(3) . . ?
C5 C4 C8 121.3(3) . . ?
C4 C5 C6 121.5(3) . . ?
C4 C5 H5 119.2 . . ?
C6 C5 H5 119.2 . . ?
C1 C6 C5 119.9(3) . . ?
C1 C6 C9 120.2(3) . . ?
C5 C6 C9 119.8(3) . . ?
C2 C7 H7A 109.5 . . ?
C2 C7 H7B 109.5 . . ?
H7A C7 H7B 109.5 . . ?
C2 C7 H7C 109.5 . . ?
H7A C7 H7C 109.5 . . ?
H7B C7 H7C 109.5 . . ?
C4 C8 H8A 109.5 . . ?
C4 C8 H8B 109.5 . . ?
H8A C8 H8B 109.5 . . ?
C4 C8 H8C 109.5 . . ?
H8A C8 H8C 109.5 . . ?
H8B C8 H8C 109.5 . . ?
N1 C9 C6 111.4(3) . . ?
N1 C9 H9A 109.4 . . ?
C6 C9 H9A 109.4 . . ?
N1 C9 H9B 109.4 . . ?
C6 C9 H9B 109.4 . . ?
H9A C9 H9B 108.0 . . ?
O2 C21 C26 121.4(3) . . ?
O2 C21 C22 118.7(3) . . ?
C26 C21 C22 119.9(3) . . ?
C23 C22 C21 118.1(4) . . ?
C23 C22 C27 122.5(3) . . ?
C21 C22 C27 119.4(4) . . ?
C22 C23 C24 123.7(4) . . ?
C22 C23 H23 118.2 . . ?
C24 C23 H23 118.2 . . ?
C23 C24 C25 117.1(4) . . ?
C23 C24 C28 121.7(4) . . ?
C25 C24 C28 121.2(4) . . ?
C24 C25 C26 121.7(4) . . ?
C24 C25 H25 119.1 . . ?
C26 C25 H25 119.1 . . ?
C25 C26 C21 119.5(3) . . ?
C25 C26 C29 120.6(3) . . ?
C21 C26 C29 119.8(3) . . ?
C22 C27 H27A 109.5 . . ?
C22 C27 H27B 109.5 . . ?
H27A C27 H27B 109.5 . . ?
C22 C27 H27C 109.5 . . ?
H27A C27 H27C 109.5 . . ?
H27B C27 H27C 109.5 . . ?
C24 C28 H28A 109.5 . . ?
C24 C28 H28B 109.5 . . ?
H28A C28 H28B 109.5 . . ?
C24 C28 H28C 109.5 . . ?
H28A C28 H28C 109.5 . . ?
H28B C28 H28C 109.5 . . ?
C26 C29 N1 113.1(3) . . ?
C26 C29 H29A 109.0 . . ?
N1 C29 H29A 109.0 . . ?
C26 C29 H29B 109.0 . . ?
N1 C29 H29B 109.0 . . ?
H29A C29 H29B 107.8 . . ?
O3 C31 C36 121.2(3) . . ?
O3 C31 C32 119.1(3) . . ?
C36 C31 C32 119.7(3) . . ?
C33 C32 C31 118.7(3) . . ?
C33 C32 C37 121.0(3) . . ?
C31 C32 C37 120.3(3) . . ?
C32 C33 C34 123.1(4) . . ?
C32 C33 H33 118.4 . . ?
C34 C33 H33 118.4 . . ?
C35 C34 C33 117.0(3) . . ?
C35 C34 C38 121.2(3) . . ?
C33 C34 C38 121.7(3) . . ?
C34 C35 C36 121.9(3) . . ?
C34 C35 H35 119.1 . . ?
C36 C35 H35 119.1 . . ?
C35 C36 C31 119.6(3) . . ?
C35 C36 C39 119.4(3) . . ?
C31 C36 C39 120.9(3) . . ?
C32 C37 H37A 109.5 . . ?
C32 C37 H37B 109.5 . . ?
H37A C37 H37B 109.5 . . ?
C32 C37 H37C 109.5 . . ?
H37A C37 H37C 109.5 . . ?
H37B C37 H37C 109.5 . . ?
C34 C38 H38A 109.5 . . ?
C34 C38 H38B 109.5 . . ?
H38A C38 H38B 109.5 . . ?
C34 C38 H38C 109.5 . . ?
H38A C38 H38C 109.5 . . ?
H38B C38 H38C 109.5 . . ?
N1 C39 C36 114.2(3) . . ?
N1 C39 H39A 108.7 . . ?
C36 C39 H39A 108.7 . . ?
N1 C39 H39B 108.7 . . ?
C36 C39 H39B 108.7 . . ?
H39A C39 H39B 107.6 . . ?
C42 C41 O4 109.8(10) . . ?
C42 C41 C43 113.0(11) . . ?
O4 C41 C43 105.6(10) . . ?
C42 C41 H41 109.5 . . ?
O4 C41 H41 109.5 . . ?
C43 C41 H41 109.5 . . ?
C41 C42 H42A 109.5 . . ?
C41 C42 H42B 109.5 . . ?
H42A C42 H42B 109.5 . . ?
C41 C42 H42C 109.5 . . ?
H42A C42 H42C 109.5 . . ?
H42B C42 H42C 109.5 . . ?
C41 C43 H43A 109.5 . . ?
C41 C43 H43B 109.5 . . ?
H43A C43 H43B 109.5 . . ?
C41 C43 H43C 109.5 . . ?
H43A C43 H43C 109.5 . . ?
H43B C43 H43C 109.5 . . ?
O4 C41' C43' 119(2) . . ?
O4 C41' C42' 109(3) . . ?
C43' C41' C42' 112(2) . . ?
O4 C41' H41' 105.7 . . ?
C43' C41' H41' 105.7 . . ?
C42' C41' H41' 105.7 . . ?
C41' C42' H42D 109.5 . . ?
C41' C42' H42E 109.5 . . ?
H42D C42' H42E 109.5 . . ?
C41' C42' H42F 109.5 . . ?
H42D C42' H42F 109.5 . . ?
H42E C42' H42F 109.5 . . ?
C41' C43' H43D 109.5 . . ?
C41' C43' H43E 109.5 . . ?
H43D C43' H43E 109.5 . . ?
C41' C43' H43F 109.5 . . ?
H43D C43' H43F 109.5 . . ?
H43E C43' H43F 109.5 . . ?
O5 C51 C56 119.2(3) . . ?
O5 C51 C52 120.7(3) . . ?
C56 C51 C52 120.1(3) . . ?
C53 C52 C51 117.4(3) . . ?
C53 C52 C57 119.2(3) . . ?
C51 C52 C57 123.5(3) . . ?
C54 C53 C52 124.1(3) . . ?
C54 C53 H53 117.9 . . ?
C52 C53 H53 117.9 . . ?
C53 C54 C55 117.1(4) . . ?
C53 C54 C58 121.5(4) . . ?
C55 C54 C58 121.4(4) . . ?
C56 C55 C54 121.4(4) . . ?
C56 C55 H55 119.3 . . ?
C54 C55 H55 119.3 . . ?
C55 C56 C51 119.8(3) . . ?
C55 C56 C59 120.1(3) . . ?
C51 C56 C59 120.1(3) . . ?
C52 C57 H57A 109.5 . . ?
C52 C57 H57B 109.5 . . ?
H57A C57 H57B 109.5 . . ?
C52 C57 H57C 109.5 . . ?
H57A C57 H57C 109.5 . . ?
H57B C57 H57C 109.5 . . ?
C54 C58 H58A 109.5 . . ?
C54 C58 H58B 109.5 . . ?
H58A C58 H58B 109.5 . . ?
C54 C58 H58C 109.5 . . ?
H58A C58 H58C 109.5 . . ?
H58B C58 H58C 109.5 . . ?
C56 C59 N2 111.9(3) . . ?
C56 C59 H59A 109.2 . . ?
N2 C59 H59A 109.2 . . ?
C56 C59 H59B 109.2 . . ?
N2 C59 H59B 109.2 . . ?
H59A C59 H59B 107.9 . . ?
O6 C61 C66 121.2(3) . . ?
O6 C61 C62 118.8(3) . . ?
C66 C61 C62 120.0(3) . . ?
C63 C62 C61 118.7(4) . . ?
C63 C62 C67 121.7(3) . . ?
C61 C62 C67 119.6(3) . . ?
C62 C63 C64 122.9(4) . . ?
C62 C63 H63 118.5 . . ?
C64 C63 H63 118.5 . . ?
C65 C64 C63 117.0(3) . . ?
C65 C64 C68 121.1(4) . . ?
C63 C64 C68 121.8(4) . . ?
C64 C65 C66 122.2(4) . . ?
C64 C65 H65 118.9 . . ?
C66 C65 H65 118.9 . . ?
C61 C66 C65 119.1(3) . . ?
C61 C66 C69 120.5(3) . . ?
C65 C66 C69 120.3(3) . . ?
C62 C67 H67A 109.5 . . ?
C62 C67 H67B 109.5 . . ?
H67A C67 H67B 109.5 . . ?
C62 C67 H67C 109.5 . . ?
H67A C67 H67C 109.5 . . ?
H67B C67 H67C 109.5 . . ?
C64 C68 H68A 109.5 . . ?
C64 C68 H68B 109.5 . . ?
H68A C68 H68B 109.5 . . ?
C64 C68 H68C 109.5 . . ?
H68A C68 H68C 109.5 . . ?
H68B C68 H68C 109.5 . . ?
C66 C69 N2 114.0(3) . . ?
C66 C69 H69A 108.7 . . ?
N2 C69 H69A 108.7 . . ?
C66 C69 H69B 108.7 . . ?
N2 C69 H69B 108.7 . . ?
H69A C69 H69B 107.6 . . ?
O7 C71 C76 120.9(3) . . ?
O7 C71 C72 118.8(3) . . ?
C76 C71 C72 120.2(3) . . ?
C73 C72 C71 118.2(3) . . ?
C73 C72 C77 121.4(3) . . ?
C71 C72 C77 120.2(3) . . ?
C74 C73 C72 123.0(3) . . ?
C74 C73 H73 118.5 . . ?
C72 C73 H73 118.5 . . ?
C73 C74 C75 117.3(3) . . ?
C73 C74 C78 120.8(3) . . ?
C75 C74 C78 121.8(3) . . ?
C74 C75 C76 121.5(3) . . ?
C74 C75 H75 119.2 . . ?
C76 C75 H75 119.2 . . ?
C71 C76 C75 119.5(3) . . ?
C71 C76 C79 119.2(3) . . ?
C75 C76 C79 121.0(3) . . ?
C72 C77 H77A 109.5 . . ?
C72 C77 H77B 109.5 . . ?
H77A C77 H77B 109.5 . . ?
C72 C77 H77C 109.5 . . ?
H77A C77 H77C 109.5 . . ?
H77B C77 H77C 109.5 . . ?
C74 C78 H78A 109.5 . . ?
C74 C78 H78B 109.5 . . ?
H78A C78 H78B 109.5 . . ?
C74 C78 H78C 109.5 . . ?
H78A C78 H78C 109.5 . . ?
H78B C78 H78C 109.5 . . ?
N2 C79 C76 113.7(3) . . ?
N2 C79 H79A 108.8 . . ?
C76 C79 H79A 108.8 . . ?
N2 C79 H79B 108.8 . . ?
C76 C79 H79B 108.8 . . ?
H79A C79 H79B 107.7 . . ?
O8 C81 C82 109.5(3) . . ?
O8 C81 C83 110.2(3) . . ?
C82 C81 C83 113.0(3) . . ?
O8 C81 H81 108.0 . . ?
C82 C81 H81 108.0 . . ?
C83 C81 H81 108.0 . . ?
C81 C82 H82A 109.5 . . ?
C81 C82 H82B 109.5 . . ?
H82A C82 H82B 109.5 . . ?
C81 C82 H82C 109.5 . . ?
H82A C82 H82C 109.5 . . ?
H82B C82 H82C 109.5 . . ?
C81 C83 H83A 109.5 . . ?
C81 C83 H83B 109.5 . . ?
H83A C83 H83B 109.5 . . ?
C81 C83 H83C 109.5 . . ?
H83A C83 H83C 109.5 . . ?
H83B C83 H83C 109.5 . . ?
C102 C101 C106 120.0 . . ?
C102 C101 H101 120.0 . . ?
C106 C101 H101 120.0 . . ?
C103 C102 C101 120.0 . . ?
C103 C102 H102 120.0 . . ?
C101 C102 H102 120.0 . . ?
C104 C103 C102 120.0 . . ?
C104 C103 H103 120.0 . . ?
C102 C103 H103 120.0 . . ?
C103 C104 C105 120.0 . . ?
C103 C104 C107 122.1(5) . . ?
C105 C104 C107 117.8(5) . . ?
C106 C105 C104 120.0 . . ?
C106 C105 H105 120.0 . . ?
C104 C105 H105 120.0 . . ?
C105 C106 C101 120.0 . . ?
C105 C106 H106 120.0 . . ?
C101 C106 H106 120.0 . . ?
C104 C107 H10A 109.5 . . ?
C104 C107 H10B 109.5 . . ?
H10A C107 H10B 109.5 . . ?
C104 C107 H10C 109.5 . . ?
H10A C107 H10C 109.5 . . ?
H10B C107 H10C 109.5 . . ?
C302 C301 C306 120.0 . . ?
C302 C301 C307 120.4(3) . . ?
C306 C301 C307 119.6(3) . . ?
C301 C302 C303 120.0 . . ?
C301 C302 H302 120.0 . . ?
C303 C302 H302 120.0 . . ?
C302 C303 C304 120.0 . . ?
C302 C303 H303 120.0 . . ?
C304 C303 H303 120.0 . . ?
C305 C304 C303 120.0 . . ?
C305 C304 H304 120.0 . . ?
C303 C304 H304 120.0 . . ?
C304 C305 C306 120.0 . . ?
C304 C305 H305 120.0 . . ?
C306 C305 H305 120.0 . . ?
C305 C306 C301 120.0 . . ?
C305 C306 H306 120.0 . . ?
C301 C306 H306 120.0 . . ?
C301 C307 H30A 109.5 . . ?
C301 C307 H30B 109.5 . . ?
H30A C307 H30B 109.5 . . ?
C301 C307 H30C 109.5 . . ?
H30A C307 H30C 109.5 . . ?
H30B C307 H30C 109.5 . . ?
C402 C401 C406 120.0 . . ?
C402 C401 C407 120.9(4) . . ?
C406 C401 C407 119.0(4) . . ?
C403 C402 C401 120.0 . . ?
C403 C402 H402 120.0 . . ?
C401 C402 H402 120.0 . . ?
C402 C403 C404 120.0 . . ?
C402 C403 H403 120.0 . . ?
C404 C403 H403 120.0 . . ?
C405 C404 C403 120.0 . . ?
C405 C404 H404 120.0 . . ?
C403 C404 H404 120.0 . . ?
C406 C405 C404 120.0 . . ?
C406 C405 H405 120.0 . . ?
C404 C405 H405 120.0 . . ?
C405 C406 C401 120.0 . . ?
C405 C406 H406 120.0 . . ?
C401 C406 H406 120.0 . . ?
C401 C407 H40A 109.5 . . ?
C401 C407 H40B 109.5 . . ?
H40A C407 H40B 109.5 . . ?
C401 C407 H40C 109.5 . . ?
H40A C407 H40C 109.5 . . ?
H40B C407 H40C 109.5 . . ?

loop_
_geom_bond_atom_site_label_1
_geom_bond_atom_site_label_2
_geom_bond_distance
_geom_bond_site_symmetry_2
_geom_bond_publ_flag
Al1 O3 1.757(3) . ?
Al1 O2 1.761(2) . ?
Al1 O1 1.805(2) . ?
Al1 O4 1.919(3) . ?
Al1 N1 2.071(3) . ?
Al2 O6 1.760(2) . ?
Al2 O7 1.761(2) . ?
Al2 O5 1.799(2) . ?
Al2 O8 1.931(3) . ?
Al2 N2 2.082(3) . ?
N1 C39 1.493(4) . ?
N1 C9 1.492(4) . ?
N1 C29 1.496(4) . ?
N2 C59 1.495(5) . ?
N2 C69 1.496(5) . ?
N2 C79 1.502(4) . ?
O1 C1 1.389(4) . ?
O2 C21 1.351(4) . ?
O3 C31 1.356(4) . ?
O4 C41' 1.44(4) . ?
O4 C41 1.491(14) . ?
O4 H4 0.87(5) . ?
O5 C51 1.387(4) . ?
O6 C61 1.361(4) . ?
O7 C71 1.363(4) . ?
O8 C81 1.463(4) . ?
O8 H8 0.82(4) . ?
C1 C6 1.392(5) . ?
C1 C2 1.398(5) . ?
C2 C3 1.403(5) . ?
C2 C7 1.503(5) . ?
C3 C4 1.381(5) . ?
C3 H3 0.9500 . ?
C4 C5 1.384(5) . ?
C4 C8 1.507(5) . ?
C5 C6 1.394(5) . ?
C5 H5 0.9500 . ?
C6 C9 1.497(5) . ?
C7 H7A 0.9800 . ?
C7 H7B 0.9800 . ?
C7 H7C 0.9800 . ?
C8 H8A 0.9800 . ?
C8 H8B 0.9800 . ?
C8 H8C 0.9800 . ?
C9 H9A 0.9900 . ?
C9 H9B 0.9900 . ?
C21 C26 1.396(5) . ?
C21 C22 1.413(5) . ?
C22 C23 1.381(6) . ?
C22 C27 1.499(6) . ?
C23 C24 1.385(6) . ?
C23 H23 0.9500 . ?
C24 C25 1.393(6) . ?
C24 C28 1.512(6) . ?
C25 C26 1.395(5) . ?
C25 H25 0.9500 . ?
C26 C29 1.495(5) . ?
C27 H27A 0.9800 . ?
C27 H27B 0.9800 . ?
C27 H27C 0.9800 . ?
C28 H28A 0.9800 . ?
C28 H28B 0.9800 . ?
C28 H28C 0.9800 . ?
C29 H29A 0.9900 . ?
C29 H29B 0.9900 . ?
C31 C36 1.396(5) . ?
C31 C32 1.403(5) . ?
C32 C33 1.383(5) . ?
C32 C37 1.513(5) . ?
C33 C34 1.392(5) . ?
C33 H33 0.9500 . ?
C34 C35 1.389(5) . ?
C34 C38 1.507(5) . ?
C35 C36 1.394(5) . ?
C35 H35 0.9500 . ?
C36 C39 1.501(5) . ?
C37 H37A 0.9800 . ?
C37 H37B 0.9800 . ?
C37 H37C 0.9800 . ?
C38 H38A 0.9800 . ?
C38 H38B 0.9800 . ?
C38 H38C 0.9800 . ?
C39 H39A 0.9900 . ?
C39 H39B 0.9900 . ?
C41 C42 1.476(17) . ?
C41 C43 1.527(16) . ?
C41 H41 1.0000 . ?
C42 H42A 0.9800 . ?
C42 H42B 0.9800 . ?
C42 H42C 0.9800 . ?
C43 H43A 0.9800 . ?
C43 H43B 0.9800 . ?
C43 H43C 0.9800 . ?
C41' C43' 1.47(4) . ?
C41' C42' 1.55(3) . ?
C41' H41' 1.0000 . ?
C42' H42D 0.9800 . ?
C42' H42E 0.9800 . ?
C42' H42F 0.9800 . ?
C43' H43D 0.9800 . ?
C43' H43E 0.9800 . ?
C43' H43F 0.9800 . ?
C51 C56 1.397(5) . ?
C51 C52 1.404(5) . ?
C52 C53 1.393(5) . ?
C52 C57 1.506(5) . ?
C53 C54 1.377(6) . ?
C53 H53 0.9500 . ?
C54 C55 1.391(6) . ?
C54 C58 1.513(6) . ?
C55 C56 1.392(5) . ?
C55 H55 0.9500 . ?
C56 C59 1.495(5) . ?
C57 H57A 0.9800 . ?
C57 H57B 0.9800 . ?
C57 H57C 0.9800 . ?
C58 H58A 0.9800 . ?
C58 H58B 0.9800 . ?
C58 H58C 0.9800 . ?
C59 H59A 0.9900 . ?
C59 H59B 0.9900 . ?
C61 C66 1.397(5) . ?
C61 C62 1.398(5) . ?
C62 C63 1.387(5) . ?
C62 C67 1.510(6) . ?
C63 C64 1.393(6) . ?
C63 H63 0.9500 . ?
C64 C65 1.383(6) . ?
C64 C68 1.510(6) . ?
C65 C66 1.398(5) . ?
C65 H65 0.9500 . ?
C66 C69 1.493(5) . ?
C67 H67A 0.9800 . ?
C67 H67B 0.9800 . ?
C67 H67C 0.9800 . ?
C68 H68A 0.9800 . ?
C68 H68B 0.9800 . ?
C68 H68C 0.9800 . ?
C69 H69A 0.9900 . ?
C69 H69B 0.9900 . ?
C71 C76 1.392(5) . ?
C71 C72 1.401(5) . ?
C72 C73 1.391(5) . ?
C72 C77 1.500(5) . ?
C73 C74 1.389(5) . ?
C73 H73 0.9500 . ?
C74 C75 1.392(5) . ?
C74 C78 1.515(5) . ?
C75 C76 1.396(5) . ?
C75 H75 0.9500 . ?
C76 C79 1.504(5) . ?
C77 H77A 0.9800 . ?
C77 H77B 0.9800 . ?
C77 H77C 0.9800 . ?
C78 H78A 0.9800 . ?
C78 H78B 0.9800 . ?
C78 H78C 0.9800 . ?
C79 H79A 0.9900 . ?
C79 H79B 0.9900 . ?
C81 C82 1.503(6) . ?
C81 C83 1.507(5) . ?
C81 H81 1.0000 . ?
C82 H82A 0.9800 . ?
C82 H82B 0.9800 . ?
C82 H82C 0.9800 . ?
C83 H83A 0.9800 . ?
C83 H83B 0.9800 . ?
C83 H83C 0.9800 . ?
C101 C102 1.3900 . ?
C101 C106 1.3900 . ?
C101 H101 0.9500 . ?
C102 C103 1.3900 . ?
C102 H102 0.9500 . ?
C103 C104 1.3900 . ?
C103 H103 0.9500 . ?
C104 C105 1.3900 . ?
C104 C107 1.473(11) . ?
C105 C106 1.3900 . ?
C105 H105 0.9500 . ?
C106 H106 0.9500 . ?
C107 H10A 0.9800 . ?
C107 H10B 0.9800 . ?
C107 H10C 0.9800 . ?
C301 C302 1.3900 . ?
C301 C306 1.3900 . ?
C301 C307 1.505(5) . ?
C302 C303 1.3900 . ?
C302 H302 0.9500 . ?
C303 C304 1.3900 . ?
C303 H303 0.9500 . ?
C304 C305 1.3900 . ?
C304 H304 0.9500 . ?
C305 C306 1.3900 . ?
C305 H305 0.9500 . ?
C306 H306 0.9500 . ?
C307 H30A 0.9800 . ?
C307 H30B 0.9800 . ?
C307 H30C 0.9800 . ?
C401 C402 1.3900 . ?
C401 C406 1.3900 . ?
C401 C407 1.468(7) . ?
C402 C403 1.3900 . ?
C402 H402 0.9500 . ?
C403 C404 1.3900 . ?
C403 H403 0.9500 . ?
C404 C405 1.3900 . ?
C404 H404 0.9500 . ?
C405 C406 1.3900 . ?
C405 H405 0.9500 . ?
C406 H406 0.9500 . ?
C407 H40A 0.9800 . ?
C407 H40B 0.9800 . ?
C407 H40C 0.9800 . ?

loop_
_geom_hbond_atom_site_label_D
_geom_hbond_atom_site_label_H
_geom_hbond_atom_site_label_A
_geom_hbond_distance_DH
_geom_hbond_distance_HA
_geom_hbond_distance_DA
_geom_hbond_angle_DHA
_geom_hbond_site_symmetry_A
O4 H4 O5 0.87(5) 1.82(5) 2.680(4) 173(4) .
O8 H8 O1 0.82(4) 1.91(5) 2.730(4) 176(4) .
